data_4515741
loop_
_publ_author_name
'Zhou, Gang'
'Aboo, Ahmed H.'
'Robertson, Craig M.'
'Liu, Ruixia'
'Li, Zhenhua'
'Luzyanin, Konstantin'
'Berry, Neil G.'
'Chen, Weiping'
'Xiao, Jianliang'

_publ_section_title
;
 N,O- vs N,C-Chelation in Half-Sandwich Iridium Complexes: A Dramatic
 Effect on Enantioselectivity in Asymmetric Transfer Hydrogenation of
 Ketones
;
_journal_issue 9
_journal_name_full 'ACS Catalysis'
_journal_page_first 8020
_journal_paper_doi 10.1021/acscatal.8b02068
_journal_volume 8
_journal_year 2018
_chemical_absolute_configuration ad
_chemical_formula_moiety 'C20 H23 Cl Ir N O3, C H2 Cl2'
_chemical_formula_sum 'C21 H25 Cl3 Ir N O3'
_chemical_formula_weight 637.97
_space_group_crystal_system orthorhombic
_space_group_IT_number 19
_space_group_name_Hall 'P 2ac 2ab'
_space_group_name_H-M_alt 'P 21 21 21'
_atom_sites_solution_hydrogens geom
_atom_sites_solution_primary dual
_atom_sites_solution_secondary difmap
_audit_creation_date 2018-04-26
_audit_creation_method
;
Olex2 1.2
(compiled 2018.04.03 svn.r3497 for OlexSys, GUI svn.r5486)
;
_cell_angle_alpha 90.00
_cell_angle_beta 90.00
_cell_angle_gamma 90.00
_cell_formula_units_Z 4
_cell_length_a 9.6875(10)
_cell_length_b 13.7823(16)
_cell_length_c 17.6769(18)
_cell_measurement_reflns_used 4227
_cell_measurement_temperature 296(2)
_cell_measurement_theta_max 23.61
_cell_measurement_theta_min 2.30
_cell_volume 2360.1(4)
_computing_cell_refinement 'SAINT V8.30C (?, 2016)'
_computing_data_reduction 'SAINT V8.30C (?, 2016)'
_computing_molecular_graphics 'Olex2 (Dolomanov et al., 2009)'
_computing_publication_material 'Olex2 (Dolomanov et al., 2009)'
_computing_structure_refinement 'XL (Sheldrick, 2008)'
_computing_structure_solution 'ShelXT (Sheldrick, 2015)'
_diffrn_ambient_temperature 296.15
_diffrn_measured_fraction_theta_full 0.994
_diffrn_measured_fraction_theta_max 0.994
_diffrn_measurement_device_type 'Bruker APEX-II CCD'
_diffrn_measurement_method '\f and \w scans'
_diffrn_radiation_monochromator graphite
_diffrn_radiation_type MoK\a
_diffrn_radiation_wavelength 0.71073
_diffrn_reflns_av_R_equivalents 0.0460
_diffrn_reflns_av_unetI/netI 0.0549
_diffrn_reflns_limit_h_max 12
_diffrn_reflns_limit_h_min -11
_diffrn_reflns_limit_k_max 17
_diffrn_reflns_limit_k_min -17
_diffrn_reflns_limit_l_max 21
_diffrn_reflns_limit_l_min -20
_diffrn_reflns_number 14625
_diffrn_reflns_theta_full 26.38
_diffrn_reflns_theta_max 26.38
_diffrn_reflns_theta_min 1.87
_diffrn_source 'fine-focus sealed tube'
_diffrn_standards_number 0
_exptl_absorpt_coefficient_mu 6.018
_exptl_absorpt_correction_T_max 0.7454
_exptl_absorpt_correction_T_min 0.3968
_exptl_absorpt_correction_type multi-scan
_exptl_absorpt_process_details
'SADABS-2012/1 (Bruker,2012) was used for absorption correction. wR2(int) was 0.1601 before and 0.0607 after correction. The Ratio of minimum to maximum transmission is 0.5323. The \l/2 correction factor is 0.0015.'
_exptl_crystal_colour red
_exptl_crystal_colour_primary red
_exptl_crystal_density_diffrn 1.795
_exptl_crystal_density_method 'not measured'
_exptl_crystal_description block
_exptl_crystal_F_000 1240
_exptl_crystal_size_max 0.09
_exptl_crystal_size_mid 0.05
_exptl_crystal_size_min 0.045
_refine_diff_density_max 0.925
_refine_diff_density_min -1.220
_refine_diff_density_rms 0.123
_refine_ls_abs_structure_details 'Flack H D (1983), Acta Cryst. A39, 876-881'
_refine_ls_abs_structure_Flack 0.040(16)
_refine_ls_extinction_method none
_refine_ls_goodness_of_fit_ref 1.042
_refine_ls_hydrogen_treatment constr
_refine_ls_matrix_type full
_refine_ls_number_parameters 264
_refine_ls_number_reflns 4786
_refine_ls_number_restraints 12
_refine_ls_restrained_S_all 1.052
_refine_ls_R_factor_all 0.0494
_refine_ls_R_factor_gt 0.0378
_refine_ls_shift/su_max 0.001
_refine_ls_shift/su_mean 0.000
_refine_ls_structure_factor_coef Fsqd
_refine_ls_weighting_details 'calc w=1/[\s^2^(Fo^2^)+(0.0452P)^2^+2.0443P] where P=(Fo^2^+2Fc^2^)/3'
_refine_ls_weighting_scheme calc
_refine_ls_wR_factor_gt 0.0940
_refine_ls_wR_factor_ref 0.0988
_reflns_number_gt 3996
_reflns_number_total 4786
_reflns_threshold_expression >2sigma(I)
_cod_data_source_file cs8b02068_si_003.cif
_cod_data_source_block first_sb
_cod_database_code 4515741
_olex2_refinement_description
;
1. Fixed Uiso
 At 1.2 times of:
  All C(H) groups, All C(H,H) groups
 At 1.5 times of:
  All C(H,H,H) groups
2. Uiso/Uaniso restraints and constraints
Cl3 \\sim C22 \\sim Cl2: within 2A with sigma of 0.005 and sigma for terminal
atoms of 0.005
3. Others
 Fixed U11: Cl3(0.08071) Cl2(0.08679) C22(0.0872)
4.a Ternary CH refined with riding coordinates:
 C9(H9)
4.b Secondary CH2 refined with riding coordinates:
 C8(H8A,H8B), C22(H22A,H22B)
4.c Aromatic/amide H refined with riding coordinates:
 C6(H6), C5(H5), C3(H3), C4(H4), C7(H7)
4.d Idealised Me refined as rotating group:
 C20(H20A,H20B,H20C), C19(H19A,H19B,H19C), C16(H16A,H16B,H16C), C18(H18A,H18B,
 H18C), C17(H17A,H17B,H17C)
;
_olex2_submission_special_instructions 'No special instructions were received'

loop_
_space_group_symop_id
_space_group_symop_operation_xyz
1 'x, y, z'
2 '-x+1/2, -y, z+1/2'
3 '-x, y+1/2, -z+1/2'
4 'x+1/2, -y+1/2, -z'

loop_
_atom_site_label
_atom_site_type_symbol
_atom_site_fract_x
_atom_site_fract_y
_atom_site_fract_z
_atom_site_U_iso_or_equiv
_atom_site_adp_type
_atom_site_occupancy
_atom_site_calc_flag
_atom_site_refinement_flags_posn
_atom_site_refinement_flags_adp
Ir1 Ir -0.25534(3) -0.672112(19) -0.190753(15) 0.03599(11) Uani 1 d . .
Cl1 Cl -0.2221(2) -0.81106(17) -0.27087(14) 0.0535(6) Uani 1 d . .
O3 O -0.1143(6) -0.7471(6) -0.1171(4) 0.046(2) Uani 1 d . .
C15 C -0.2555(15) -0.5282(5) -0.1499(5) 0.055(2) Uani 1 d . .
C11 C -0.3770(10) -0.5422(7) -0.1976(8) 0.051(3) Uani 1 d . .
C14 C -0.1391(11) -0.5399(8) -0.1949(8) 0.060(3) Uani 1 d . .
C12 C -0.3280(13) -0.5658(10) -0.2692(7) 0.060(4) Uani 1 d . .
C13 C -0.1792(12) -0.5651(9) -0.2707(7) 0.052(3) Uani 1 d . .
C10 C -0.1679(11) -0.7909(8) -0.0584(7) 0.049(3) Uani 1 d . .
C9 C -0.3204(10) -0.7743(10) -0.0523(7) 0.052(3) Uani 1 d . .
H9 H -0.3322 -0.7149 -0.0226 0.063 Uiso 1 calc R .
C6 C -0.6849(11) -0.7771(8) -0.3122(9) 0.066(3) Uani 1 d . .
H6 H -0.6638 -0.7669 -0.3629 0.080 Uiso 1 calc R .
C5 C -0.8200(12) -0.7890(10) -0.2891(9) 0.074(5) Uani 1 d . .
H5 H -0.8909 -0.7835 -0.3243 0.089 Uiso 1 calc R .
C20 C -0.241(2) -0.4961(6) -0.0658(5) 0.095(4) Uani 1 d . .
H20A H -0.3289 -0.5017 -0.0410 0.142 Uiso 1 calc GR .
H20B H -0.2104 -0.4299 -0.0638 0.142 Uiso 1 calc GR .
H20C H -0.1750 -0.5369 -0.0408 0.142 Uiso 1 calc GR .
C19 C 0.0095(13) -0.5299(11) -0.1705(8) 0.093(6) Uani 1 d . .
H19A H 0.0228 -0.5627 -0.1232 0.139 Uiso 1 calc GR .
H19B H 0.0318 -0.4624 -0.1648 0.139 Uiso 1 calc GR .
H19C H 0.0685 -0.5582 -0.2082 0.139 Uiso 1 calc GR .
C16 C -0.5250(12) -0.5337(11) -0.1711(8) 0.085(5) Uani 1 d . .
H16A H -0.5704 -0.5952 -0.1769 0.127 Uiso 1 calc GR .
H16B H -0.5720 -0.4857 -0.2008 0.127 Uiso 1 calc GR .
H16C H -0.5265 -0.5149 -0.1188 0.127 Uiso 1 calc GR .
C18 C -0.0843(15) -0.5793(13) -0.3352(8) 0.093(5) Uani 1 d . .
H18A H 0.0027 -0.6031 -0.3170 0.140 Uiso 1 calc GR .
H18B H -0.0705 -0.5185 -0.3607 0.140 Uiso 1 calc GR .
H18C H -0.1234 -0.6254 -0.3698 0.140 Uiso 1 calc GR .
C17 C -0.4133(15) -0.5847(13) -0.3413(7) 0.091(5) Uani 1 d . .
H17A H -0.3654 -0.6302 -0.3730 0.137 Uiso 1 calc GR .
H17B H -0.4260 -0.5248 -0.3683 0.137 Uiso 1 calc GR .
H17C H -0.5017 -0.6108 -0.3276 0.137 Uiso 1 calc GR .
O2 O -0.1090(8) -0.8463(7) -0.0175(4) 0.070(3) Uani 1 d . .
Cl3 Cl -0.9149(5) -0.6870(6) -0.5101(4) 0.191(3) Uani 1 d . U
C8 C -0.4122(12) -0.8528(10) -0.0140(9) 0.075(4) Uani 1 d . .
H8A H -0.3668 -0.9155 -0.0137 0.090 Uiso 1 calc R .
H8B H -0.4354 -0.8348 0.0375 0.090 Uiso 1 calc R .
C3 C -0.7508(11) -0.8146(6) -0.1621(6) 0.062(2) Uani 1 d . .
H3 H -0.7750 -0.8284 -0.1124 0.074 Uiso 1 calc R .
Cl2 Cl -0.6306(5) -0.6292(6) -0.4975(4) 0.192(3) Uani 1 d . U
C2 C -0.6100(8) -0.7998(7) -0.1827(6) 0.047(2) Uani 1 d . .
O1 O -0.5355(6) -0.8539(5) -0.0626(4) 0.0586(17) Uani 1 d . .
C1 C -0.5062(9) -0.8001(6) -0.1255(5) 0.041(2) Uani 1 d . .
C4 C -0.8504(10) -0.8080(10) -0.2179(10) 0.083(5) Uani 1 d . .
H4 H -0.9424 -0.8173 -0.2047 0.100 Uiso 1 calc R .
C7 C -0.5815(9) -0.7807(7) -0.2581(6) 0.049(2) Uani 1 d . .
H7 H -0.4906 -0.7701 -0.2728 0.059 Uiso 1 calc R .
N1 N -0.3864(8) -0.7569(7) -0.1238(5) 0.040(2) Uani 1 d . .
C22 C -0.7866(16) -0.6161(19) -0.5312(13) 0.192(3) Uani 1 d . U
H22A H -0.8156 -0.5509 -0.5180 0.230 Uiso 1 calc R .
H22B H -0.7781 -0.6176 -0.5858 0.230 Uiso 1 calc R .

loop_
_atom_site_aniso_label
_atom_site_aniso_U_11
_atom_site_aniso_U_22
_atom_site_aniso_U_33
_atom_site_aniso_U_23
_atom_site_aniso_U_13
_atom_site_aniso_U_12
Ir1 0.03654(16) 0.03545(15) 0.03599(16) 0.00363(12) -0.0012(2) -0.0012(2)
Cl1 0.0445(14) 0.0595(14) 0.0564(13) -0.0167(10) 0.0022(11) 0.0083(11)
O3 0.039(4) 0.048(5) 0.050(5) 0.015(4) -0.013(3) -0.002(3)
C15 0.074(6) 0.036(4) 0.056(5) 0.007(4) -0.004(8) -0.003(7)
C11 0.055(6) 0.030(6) 0.067(8) 0.007(7) -0.001(6) 0.003(4)
C14 0.058(6) 0.051(8) 0.071(9) 0.023(8) -0.016(7) -0.016(5)
C12 0.070(8) 0.055(9) 0.055(9) 0.029(7) -0.022(7) 0.001(6)
C13 0.065(7) 0.039(7) 0.051(8) 0.013(6) -0.004(6) -0.007(5)
C10 0.052(6) 0.050(7) 0.044(7) 0.010(5) -0.003(5) 0.004(5)
C9 0.051(6) 0.060(7) 0.046(7) 0.011(6) 0.011(5) 0.004(5)
C6 0.067(7) 0.065(7) 0.067(8) -0.011(7) -0.015(6) -0.016(5)
C5 0.036(6) 0.081(9) 0.106(13) -0.022(8) -0.012(7) 0.010(5)
C20 0.171(13) 0.047(6) 0.067(6) -0.010(5) 0.018(11) 0.013(10)
C19 0.076(8) 0.066(8) 0.138(14) 0.047(10) -0.051(9) -0.035(7)
C16 0.055(7) 0.087(10) 0.113(12) 0.003(10) 0.002(7) 0.035(7)
C18 0.110(12) 0.099(13) 0.071(11) 0.026(9) 0.047(9) -0.002(10)
C17 0.115(12) 0.099(12) 0.060(10) 0.029(8) -0.048(8) -0.029(10)
O2 0.069(5) 0.082(7) 0.059(5) 0.029(5) -0.028(4) 0.000(5)
Cl3 0.081 0.302(7) 0.189(5) -0.007(5) -0.002(3) -0.017(4)
C8 0.056(7) 0.071(10) 0.098(10) 0.039(9) -0.001(7) -0.003(6)
C3 0.042(5) 0.077(6) 0.066(5) -0.026(4) 0.005(6) 0.000(8)
Cl2 0.087 0.285(7) 0.204(5) 0.047(5) -0.044(3) -0.016(4)
C2 0.029(4) 0.042(5) 0.069(7) -0.011(5) 0.010(5) -0.006(3)
O1 0.058(4) 0.064(4) 0.054(4) 0.009(3) 0.014(3) -0.012(3)
C1 0.047(5) 0.037(5) 0.038(5) 0.003(4) 0.013(4) -0.001(4)
C4 0.024(5) 0.081(9) 0.144(14) -0.035(9) 0.009(7) 0.005(5)
C7 0.036(5) 0.057(6) 0.056(6) 0.002(5) 0.007(4) -0.005(4)
N1 0.036(4) 0.048(6) 0.036(5) -0.003(4) 0.004(4) -0.004(4)
C22 0.087 0.292(8) 0.195(5) 0.018(5) -0.022(4) -0.017(5)

loop_
_atom_type_symbol
_atom_type_description
_atom_type_scat_dispersion_real
_atom_type_scat_dispersion_imag
_atom_type_scat_source
C C 0.0033 0.0016 'International Tables Vol C Tables 4.2.6.8 and 6.1.1.4'
H H 0.0000 0.0000 'International Tables Vol C Tables 4.2.6.8 and 6.1.1.4'
Cl Cl 0.1484 0.1585 'International Tables Vol C Tables 4.2.6.8 and 6.1.1.4'
Ir Ir -1.4442 7.9887 'International Tables Vol C Tables 4.2.6.8 and 6.1.1.4'
N N 0.0061 0.0033 'International Tables Vol C Tables 4.2.6.8 and 6.1.1.4'
O O 0.0106 0.0060 'International Tables Vol C Tables 4.2.6.8 and 6.1.1.4'

loop_
_geom_angle_atom_site_label_1
_geom_angle_atom_site_label_2
_geom_angle_atom_site_label_3
_geom_angle
O3 Ir1 Cl1 83.6(2)
O3 Ir1 C13 120.3(4)
C15 Ir1 Cl1 161.9(3)
C15 Ir1 O3 104.2(4)
C15 Ir1 C11 40.1(4)
C15 Ir1 C14 38.1(5)
C15 Ir1 C12 65.0(4)
C15 Ir1 C13 65.4(4)
C11 Ir1 Cl1 134.8(4)
C11 Ir1 O3 141.6(4)
C11 Ir1 C13 65.4(5)
C14 Ir1 Cl1 126.0(4)
C14 Ir1 O3 95.5(4)
C14 Ir1 C11 65.0(3)
C14 Ir1 C13 38.9(5)
C12 Ir1 Cl1 102.0(4)
C12 Ir1 O3 158.6(4)
C12 Ir1 C11 37.9(5)
C12 Ir1 C14 64.4(5)
C12 Ir1 C13 39.1(3)
C13 Ir1 Cl1 96.5(3)
N1 Ir1 Cl1 88.3(3)
N1 Ir1 O3 77.0(2)
N1 Ir1 C15 109.3(4)
N1 Ir1 C11 99.5(4)
N1 Ir1 C14 144.4(5)
N1 Ir1 C12 123.4(4)
N1 Ir1 C13 162.4(4)
C10 O3 Ir1 116.7(6)
C11 C15 Ir1 71.3(5)
C11 C15 C20 131.3(14)
C14 C15 Ir1 72.3(6)
C14 C15 C11 108.0(7)
C14 C15 C20 120.4(13)
C20 C15 Ir1 126.4(6)
C15 C11 Ir1 68.6(5)
C15 C11 C16 125.1(12)
C12 C11 Ir1 70.6(7)
C12 C11 C15 106.3(9)
C12 C11 C16 128.6(12)
C16 C11 Ir1 124.5(8)
C15 C14 Ir1 69.7(5)
C15 C14 C13 110.0(9)
C15 C14 C19 127.0(13)
C13 C14 Ir1 71.6(6)
C13 C14 C19 123.0(13)
C19 C14 Ir1 124.7(9)
C11 C12 Ir1 71.5(6)
C11 C12 C13 110.9(12)
C11 C12 C17 127.5(12)
C13 C12 Ir1 71.8(8)
C13 C12 C17 121.5(14)
C17 C12 Ir1 126.7(11)
C14 C13 Ir1 69.5(6)
C14 C13 C12 104.8(12)
C14 C13 C18 125.7(11)
C12 C13 Ir1 69.2(8)
C12 C13 C18 129.4(14)
C18 C13 Ir1 128.6(10)
O3 C10 C9 112.2(11)
O2 C10 O3 125.8(10)
O2 C10 C9 121.6(12)
C10 C9 C8 119.3(12)
N1 C9 C10 113.6(11)
N1 C9 C8 104.2(9)
C5 C6 C7 118.5(15)
C4 C5 C6 121.1(14)
O1 C8 C9 102.5(9)
C4 C3 C2 118.4(11)
C1 C2 C3 119.5(9)
C7 C2 C3 117.5(9)
C7 C2 C1 122.9(8)
C1 O1 C8 107.6(7)
O1 C1 C2 115.7(8)
N1 C1 C2 129.9(8)
N1 C1 O1 114.4(8)
C5 C4 C3 122.5(10)
C6 C7 C2 121.8(10)
C9 N1 Ir1 108.7(6)
C1 N1 Ir1 141.4(7)
C1 N1 C9 109.8(8)
Cl3 C22 Cl2 123.9(15)

loop_
_geom_bond_atom_site_label_1
_geom_bond_atom_site_label_2
_geom_bond_distance
Ir1 Cl1 2.404(2)
Ir1 O3 2.152(7)
Ir1 C15 2.110(8)
Ir1 C11 2.148(10)
Ir1 C14 2.143(11)
Ir1 C12 2.137(11)
Ir1 C13 2.172(11)
Ir1 N1 2.092(8)
O3 C10 1.308(13)
C15 C11 1.460(16)
C15 C14 1.388(17)
C15 C20 1.558(12)
C11 C12 1.391(18)
C11 C16 1.512(15)
C14 C13 1.438(17)
C14 C19 1.510(14)
C12 C13 1.441(12)
C12 C17 1.541(15)
C13 C18 1.478(16)
C10 C9 1.498(12)
C10 O2 1.197(13)
C9 C8 1.556(15)
C9 N1 1.436(14)
C6 C5 1.381(16)
C6 C7 1.385(15)
C5 C4 1.318(19)
Cl3 C22 1.62(2)
C8 O1 1.471(13)
C3 C2 1.426(13)
C3 C4 1.383(17)
Cl2 C22 1.634(16)
C2 C1 1.426(13)
C2 C7 1.386(14)
O1 C1 1.365(10)
C1 N1 1.306(11)
